data_7003506
loop_
_publ_author_name
'Li, Peiyi'
'Ahrens, Birte'
'Bond, Andrew D.'
'Davies, John E.'
'Koentjoro, Olivia F.'
'Raithby, Paul R.'
'Teat, Simon J.'

_publ_section_title
;
 A new series of dinuclear Au(i) complexes linked by diethynylpyridine
 groups
;
_journal_issue 12
_journal_name_full 'Dalton Transactions'
_journal_page_first 1635
_journal_page_last 1646
_journal_paper_doi 10.1039/b716664h
_journal_year 2008
_chemical_formula_sum 'C44 H32 Au2 N2 P2'
_chemical_formula_weight 1044.59
_chemical_name_common 'Complex 1'
_chemical_name_systematic 'Complex 1'
_space_group_IT_number 2
_symmetry_cell_setting triclinic
_symmetry_space_group_name_Hall '-P 1'
_symmetry_space_group_name_H-M 'P -1'
_atom_sites_solution_hydrogens none
_atom_sites_solution_primary direct
_atom_sites_solution_secondary difmap
_audit_creation_method SHELXL
_cell_angle_alpha 74.65(3)
_cell_angle_beta 83.64(3)
_cell_angle_gamma 71.06(3)
_cell_formula_units_Z 2
_cell_length_a 8.881(2)
_cell_length_b 13.638(3)
_cell_length_c 16.551(3)
_cell_measurement_reflns_used 3749
_cell_measurement_temperature 180(2)
_cell_measurement_theta_max 20
_cell_measurement_theta_min 1.75
_cell_volume 1827.8(8)
_computing_cell_refinement 'LSCELL (Clegg, 1997)'
_computing_data_collection 'Bruker SMART version 5.054 (Bruker, 1998)'
_computing_data_reduction 'Bruker SAINT version 5.00 (Bruker, 1997)'
_computing_molecular_graphics 'SHELXTL PLUS (Sheldrick, 1991)'
_computing_publication_material 'SHELXL-97 (Sheldrick, 1997)'
_computing_structure_refinement 'SHELXL-97 (Sheldrick, 1997)'
_computing_structure_solution 'SHELXS-86 (Sheldrick, 1990)'
_diffrn_ambient_temperature 180(2)
_diffrn_measurement_device 'Bruker AXS Smart 1K CCD diffractometer'
_diffrn_measurement_method 'omega rotation with narrow frames'
_diffrn_radiation_monochromator 'Silicon 111'
_diffrn_radiation_source 'Daresbury SRS Station 9.8'
_diffrn_radiation_type synchrotron
_diffrn_radiation_wavelength 0.68870
_diffrn_reflns_av_R_equivalents 0.0949
_diffrn_reflns_av_sigmaI/netI 0.1587
_diffrn_reflns_limit_h_max 11
_diffrn_reflns_limit_h_min -11
_diffrn_reflns_limit_k_max 17
_diffrn_reflns_limit_k_min -16
_diffrn_reflns_limit_l_max 20
_diffrn_reflns_limit_l_min -20
_diffrn_reflns_number 9084
_diffrn_reflns_theta_max 20.00
_diffrn_reflns_theta_min 1.75
_diffrn_standards_number 0
_exptl_absorpt_coefficient_mu 8.139
_exptl_absorpt_correction_T_max 0.347
_exptl_absorpt_correction_T_min 0.225
_exptl_absorpt_correction_type multi-scan
_exptl_crystal_colour Orange
_exptl_crystal_density_diffrn 1.898
_exptl_crystal_description Block
_exptl_crystal_F_000 996
_exptl_crystal_size_max 0.12
_exptl_crystal_size_mid 0.08
_exptl_crystal_size_min 0.08
_refine_diff_density_max 1.865
_refine_diff_density_min -2.735
_refine_diff_density_rms 0.286
_refine_ls_extinction_method none
_refine_ls_goodness_of_fit_all 1.045
_refine_ls_goodness_of_fit_obs 1.326
_refine_ls_matrix_type full
_refine_ls_number_parameters 195
_refine_ls_number_reflns 3732
_refine_ls_number_restraints 12
_refine_ls_restrained_S_all 1.045
_refine_ls_restrained_S_obs 1.325
_refine_ls_R_factor_all 0.1387
_refine_ls_R_factor_obs 0.0817
_refine_ls_shift/esd_max 0.067
_refine_ls_shift/esd_mean 0.008
_refine_ls_structure_factor_coef Fsqd
_refine_ls_weighting_details 'w=1/[\s^2^(Fo^2^)+(0.1061P)^2^+0.0000P] where P=(Fo^2^+2Fc^2^)/3'
_refine_ls_weighting_scheme calc
_refine_ls_wR_factor_all 0.2231
_refine_ls_wR_factor_obs 0.2067
_reflns_number_observed 2053
_reflns_number_total 3749
_reflns_observed_criterion >2sigma(I)
_cod_data_source_file b716664h.txt
_cod_data_source_block cam114a
_cod_depositor_comments
;
The following automatic conversions were performed:
'_symmetry_cell_setting' value 'Triclinic' changed to 'triclinic'
according to '/home/saulius/struct/CIF-dictionaries/cif_core.dic'
dictionary named 'cif_core.dic' version 2.4.1 from 2010-06-29.

Automatic conversion script
Id: cif_fix_enum 1527 2010-12-29 10:47:43Z saulius 

The following automatic conversions were performed:

'_exptl_absorpt_correction_type' tag value 'Multi-scans' was replaced
with 'multi-scan' value.

Automatic conversion script
Id: cif_fix_values 1646 2011-03-28 12:23:43Z adriana 

The following automatic conversions were performed:

'_refine_ls_weighting_scheme' value 'calc
w=1/[\s^2^(Fo^2^)+(0.1061P)^2^+0.0000P] where P=(Fo^2^+2Fc^2^)/3' was
changed to 'calc'. New tag '_refine_ls_weighting_details' was
created. The value of the new tag was set to
'w=1/[\s^2^(Fo^2^)+(0.1061P)^2^+0.0000P] where P=(Fo^2^+2Fc^2^)/3'.

Automatic conversion script
Id: cif_fix_values 3143 2015-03-26 13:38:13Z robertas 
;
_cod_original_cell_volume 1827.8(6)
_cod_original_sg_symbol_H-M P-1
_cod_database_code 7003506

loop_
_symmetry_equiv_pos_as_xyz
'x, y, z'
'-x, -y, -z'

loop_
_atom_site_aniso_label
_atom_site_aniso_U_11
_atom_site_aniso_U_22
_atom_site_aniso_U_33
_atom_site_aniso_U_23
_atom_site_aniso_U_13
_atom_site_aniso_U_12
Au1 0.0881(13) 0.0417(12) 0.0376(12) -0.0021(9) -0.0093(8) 0.0088(9)
Au2 0.0079(6) 0.0129(7) 0.0112(7) 0.0058(5) -0.0076(4) -0.0055(5)
P1 0.085(9) 0.030(7) 0.047(8) 0.011(5) 0.006(6) 0.017(6)

loop_
_atom_site_label
_atom_site_type_symbol
_atom_site_fract_x
_atom_site_fract_y
_atom_site_fract_z
_atom_site_U_iso_or_equiv
_atom_site_thermal_displace_type
_atom_site_occupancy
_atom_site_calc_flag
_atom_site_refinement_flags
_atom_site_disorder_group
Au1 Au 0.0455(3) 0.6654(2) 0.18671(14) 0.0639(7) Uani 1 d . .
C1 C -0.1537(57) 0.7967(43) 0.1390(33) 0.067(14) Uiso 1 d . .
C2 C -0.2487(43) 0.8540(33) 0.0975(26) 0.039(10) Uiso 1 d . .
C3 C -0.3833(51) 0.9233(39) 0.0538(30) 0.058(12) Uiso 1 d . .
N1 N -0.5250(47) 0.9053(34) 0.0510(27) 0.070(11) Uiso 1 d . .
C5 C -0.3485(52) 1.0225(40) -0.0052(31) 0.061(12) Uiso 1 d . .
Au2 Au -0.04806(15) 0.83319(12) 0.31327(9) 0.0113(4) Uani 1 d . .
C6 C 0.1352(28) 0.7119(22) 0.3638(17) 0.002(6) Uiso 1 d . .
C7 C 0.2457(40) 0.6453(31) 0.4042(24) 0.033(9) Uiso 1 d . .
C8 C 0.3777(30) 0.5677(23) 0.4558(18) 0.007(6) Uiso 1 d . .
N2 N 0.3575(32) 0.4805(24) 0.5039(19) 0.032(7) Uiso 1 d . .
C10 C 0.4878(34) 0.4089(25) 0.5535(20) 0.018(7) Uiso 1 d . .
P1 P 0.2453(16) 0.5065(10) 0.2203(8) 0.067(4) Uani 1 d . .
C11 C 0.2662(33) 0.4434(25) 0.1382(20) 0.020(7) Uiso 1 d D .
C12 C 0.4020(45) 0.3788(28) 0.1082(23) 0.052(11) Uiso 1 d D .
C13 C 0.4268(51) 0.3309(33) 0.0399(27) 0.063(12) Uiso 1 d D .
C14 C 0.3048(43) 0.3503(31) 0.0010(24) 0.043(10) Uiso 1 d D .
C15 C 0.1391(73) 0.4260(50) 0.0132(41) 0.108(20) Uiso 1 d D .
C16 C 0.1235(44) 0.4633(31) 0.0801(25) 0.047(10) Uiso 1 d D .
C21 C 0.1478(53) 0.4038(48) 0.2967(39) 0.017(3) Uiso 0.46(2) d PD 1
C22 C 0.1049(29) 0.4357(23) 0.3707(18) 0.017(3) Uiso 0.46(2) d PD 1
C23 C 0.0599(30) 0.3734(24) 0.4376(18) 0.017(3) Uiso 0.46(2) d PD 1
C24 C 0.0486(65) 0.2573(49) 0.4291(38) 0.017(3) Uiso 0.46(2) d PD 1
C25 C 0.0770(65) 0.2353(49) 0.3543(39) 0.017(3) Uiso 0.46(2) d PD 1
C26 C 0.1363(64) 0.3106(50) 0.2875(39) 0.017(3) Uiso 0.46(2) d PD 1
C21A C 0.2432(58) 0.4335(43) 0.3263(33) 0.017(3) Uiso 0.54(2) d P 2
C22A C 0.3702(58) 0.3356(43) 0.3591(33) 0.017(3) Uiso 0.54(2) d P 2
C23A C 0.3299(58) 0.2665(43) 0.4339(33) 0.017(3) Uiso 0.54(2) d P 2
C24A C 0.1887(58) 0.2905(43) 0.4766(33) 0.017(3) Uiso 0.54(2) d P 2
C25A C 0.1049(29) 0.4357(23) 0.3707(18) 0.017(3) Uiso 0.54(2) d P 2
C26A C 0.0599(30) 0.3734(24) 0.4376(18) 0.017(3) Uiso 0.54(2) d P 2
C31 C 0.4691(28) 0.5204(30) 0.2154(23) 0.070(13) Uiso 1.00(2) d G .
C32 C 0.5012(42) 0.6066(28) 0.2315(31) 0.155(30) Uiso 1 d G .
C33 C 0.6578(51) 0.6056(28) 0.2331(32) 0.151(29) Uiso 1 d G .
C34 C 0.7824(35) 0.5184(32) 0.2186(25) 0.078(14) Uiso 1 d G .
C35 C 0.7503(30) 0.4323(25) 0.2025(23) 0.082(15) Uiso 1 d G .
C36 C 0.5937(36) 0.4333(24) 0.2009(22) 0.064(12) Uiso 1 d G .
P2 P -0.2447(8) 0.9910(6) 0.2802(5) 0.007(2) Uiso 1 d . .
C41 C -0.4453(31) 0.9911(23) 0.2612(18) 0.018(7) Uiso 1 d D .
C42 C -0.4927(32) 0.9047(24) 0.2837(17) 0.022(7) Uiso 1 d D .
C43 C -0.6313(31) 0.9001(23) 0.2704(17) 0.018(7) Uiso 1 d D .
C44 C -0.7366(59) 0.9901(42) 0.2266(32) 0.078(14) Uiso 1 d D .
C45 C -0.6921(52) 1.0785(37) 0.1869(28) 0.063(12) Uiso 1 d D .
C46 C -0.5379(40) 1.0748(29) 0.2025(22) 0.038(9) Uiso 1 d D .
C51 C -0.1992(37) 1.0912(24) 0.1935(18) 0.074(6) Uiso 1 d G .
C52 C -0.1444(38) 1.0675(21) 0.1168(22) 0.074(6) Uiso 1 d G .
C53 C -0.1009(36) 1.1429(28) 0.0523(17) 0.074(6) Uiso 1 d G .
C54 C -0.1121(37) 1.2420(24) 0.0645(18) 0.074(6) Uiso 1 d G .
C55 C -0.1669(38) 1.2658(20) 0.1412(22) 0.074(6) Uiso 1 d G .
C56 C -0.2104(36) 1.1904(27) 0.2057(16) 0.074(6) Uiso 1 d G .
C61 C -0.2517(43) 1.0564(37) 0.3640(30) 0.055(11) Uiso 1 d D .
C62 C -0.1930(42) 1.1562(34) 0.3362(28) 0.062(12) Uiso 1 d D .
C63 C -0.1709(56) 1.2040(46) 0.3952(39) 0.097(17) Uiso 1 d D .
C64 C -0.2078(60) 1.1626(44) 0.4771(36) 0.084(15) Uiso 1 d D .
C65 C -0.2412(44) 1.0730(33) 0.4980(25) 0.048(10) Uiso 1 d D .
C66 C -0.2565(37) 1.0092(27) 0.4402(22) 0.032(8) Uiso 1 d D .

loop_
_atom_type_symbol
_atom_type_description
_atom_type_scat_dispersion_real
_atom_type_scat_dispersion_imag
_atom_type_scat_source
C C 0.0033 0.0016 'International Tables Vol C Tables 4.2.6.8 and 6.1.1.4'
H H 0.0000 0.0000 'International Tables Vol C Tables 4.2.6.8 and 6.1.1.4'
N N 0.0061 0.0033 'International Tables Vol C Tables 4.2.6.8 and 6.1.1.4'
P P 0.1023 0.0942 'International Tables Vol C Tables 4.2.6.8 and 6.1.1.4'
Au Au -2.0133 8.8022 'International Tables Vol C Tables 4.2.6.8 and 6.1.1.4'

loop_
_geom_angle_atom_site_label_1
_geom_angle_atom_site_label_2
_geom_angle_atom_site_label_3
_geom_angle
_geom_angle_site_symmetry_1
_geom_angle_site_symmetry_3
_geom_angle_publ_flag
C1 Au1 P1 168.0(14) . . ?
C1 Au1 Au2 71.1(14) . . ?
P1 Au1 Au2 120.3(4) . . ?
C2 C1 Au1 162.3(47) . . ?
C1 C2 C3 172.3(56) . . ?
N1 C3 C2 127.4(46) . . ?
N1 C3 C5 120.6(36) . . ?
C2 C3 C5 111.5(38) . . ?
C5 N1 C3 123.8(43) 2_475 . ?
N1 C5 C3 115.1(39) 2_475 . ?
C6 Au2 P2 165.3(7) . . ?
C6 Au2 Au1 73.9(7) . . ?
P2 Au2 Au1 120.6(2) . . ?
C7 C6 Au2 170.2(25) . . ?
C6 C7 C8 177.5(35) . . ?
N2 C8 C10 124.7(25) . 2_666 ?
N2 C8 C7 119.2(26) . . ?
C10 C8 C7 116.0(29) 2_666 . ?
C8 N2 C10 117.0(26) . . ?
C8 C10 N2 118.2(29) 2_666 . ?
C11 P1 C21A 120.6(21) . . ?
C11 P1 C21 92.3(22) . . ?
C11 P1 C31 99.3(15) . . ?
C21A P1 C31 98.2(20) . . ?
C21 P1 C31 131.2(17) . . ?
C11 P1 Au1 107.5(11) . . ?
C21A P1 Au1 115.2(18) . . ?
C21 P1 Au1 106.2(15) . . ?
C31 P1 Au1 114.8(12) . . ?
C12 C11 C16 108.5(30) . . ?
C12 C11 P1 128.6(24) . . ?
C16 C11 P1 122.7(24) . . ?
C11 C12 C13 130.8(34) . . ?
C14 C13 C12 114.2(40) . . ?
C13 C14 C15 128.1(44) . . ?
C16 C15 C14 113.8(44) . . ?
C15 C16 C11 124.0(39) . . ?
C26 C21 C22 122.1(57) . . ?
C26 C21 P1 129.6(48) . . ?
C22 C21 P1 107.9(38) . . ?
C23 C22 C21 121.1(37) . . ?
C22 C23 C24 117.9(31) . . ?
C25 C24 C23 118.2(53) . . ?
C24 C25 C26 116.5(57) . . ?
C21 C26 C25 123.6(56) . . ?
C25A C21A C22A 111.4(46) . . ?
C25A C21A P1 121.6(33) . . ?
C22A C21A P1 121.7(39) . . ?
C23A C22A C21A 115.4(45) . . ?
C24A C23A C22A 124.2(47) . . ?
C23A C24A C26A 119.3(48) . . ?
C26A C25A C21A 135.6(31) . . ?
C25A C26A C24A 111.9(31) . . ?
C32 C31 C36 120.0 . . ?
C32 C31 P1 123.9(21) . . ?
C36 C31 P1 115.9(21) . . ?
C33 C32 C31 120.0 . . ?
C32 C33 C34 120.0 . . ?
C35 C34 C33 120.0 . . ?
C34 C35 C36 120.0 . . ?
C35 C36 C31 120.0 . . ?
C51 P2 C61 98.2(19) . . ?
C51 P2 C41 105.7(14) . . ?
C61 P2 C41 110.7(15) . . ?
C51 P2 Au2 115.5(11) . . ?
C61 P2 Au2 105.7(13) . . ?
C41 P2 Au2 119.1(10) . . ?
C42 C41 C46 115.1(27) . . ?
C42 C41 P2 123.6(22) . . ?
C46 C41 P2 119.1(26) . . ?
C43 C42 C41 126.0(28) . . ?
C42 C43 C44 117.9(35) . . ?
C43 C44 C45 121.5(44) . . ?
C44 C45 C46 116.0(41) . . ?
C41 C46 C45 120.8(37) . . ?
C52 C51 C56 120.0 . . ?
C52 C51 P2 120.5(21) . . ?
C56 C51 P2 119.4(21) . . ?
C53 C52 C51 120.0 . . ?
C52 C53 C54 120.0 . . ?
C55 C54 C53 120.0 . . ?
C54 C55 C56 120.0 . . ?
C55 C56 C51 120.0 . . ?
C66 C61 C62 120.8(38) . . ?
C66 C61 P2 122.2(36) . . ?
C62 C61 P2 113.8(33) . . ?
C63 C62 C61 119.8(46) . . ?
C64 C63 C62 117.5(56) . . ?
C65 C64 C63 120.1(53) . . ?
C64 C65 C66 126.8(43) . . ?
C61 C66 C65 113.2(36) . . ?

loop_
_geom_bond_atom_site_label_1
_geom_bond_atom_site_label_2
_geom_bond_distance
_geom_bond_site_symmetry_2
_geom_bond_publ_flag
Au1 C1 2.11(5) . ?
Au1 P1 2.289(11) . ?
Au1 Au2 3.351(2) . ?
C1 C2 1.10(5) . ?
C2 C3 1.39(6) . ?
C3 N1 1.37(6) . ?
C3 C5 1.54(7) . ?
N1 C5 1.37(6) 2_475 ?
C5 N1 1.37(6) 2_475 ?
Au2 C6 1.98(2) . ?
Au2 P2 2.265(7) . ?
C6 C7 1.22(4) . ?
C7 C8 1.47(5) . ?
C8 N2 1.30(4) . ?
C8 C10 1.32(4) 2_666 ?
N2 C10 1.42(4) . ?
C10 C8 1.32(4) 2_666 ?
P1 C11 1.76(3) . ?
P1 C21A 1.77(6) . ?
P1 C21 1.98(7) . ?
P1 C31 2.05(3) . ?
C11 C12 1.37(5) . ?
C11 C16 1.59(5) . ?
C12 C13 1.41(6) . ?
C13 C14 1.24(5) . ?
C14 C15 1.53(7) . ?
C15 C16 1.31(7) . ?
C21 C26 1.36(9) . ?
C21 C22 1.38(7) . ?
C22 C23 1.32(4) . ?
C23 C24 1.66(7) . ?
C24 C25 1.33(9) . ?
C25 C26 1.47(9) . ?
C21A C25A 1.36(6) . ?
C21A C22A 1.46(7) . ?
C22A C23A 1.43(8) . ?
C23A C24A 1.36(8) . ?
C24A C26A 1.39(6) . ?
C25A C26A 1.32(4) . ?
C31 C32 1.39 . ?
C31 C36 1.39 . ?
C32 C33 1.39 . ?
C33 C34 1.39 . ?
C34 C35 1.39 . ?
C35 C36 1.39 . ?
P2 C51 1.81(3) . ?
P2 C61 1.82(5) . ?
P2 C41 1.84(3) . ?
C41 C42 1.33(4) . ?
C41 C46 1.38(5) . ?
C42 C43 1.30(4) . ?
C43 C44 1.36(6) . ?
C44 C45 1.37(7) . ?
C45 C46 1.40(5) . ?
C51 C52 1.39 . ?
C51 C56 1.39 . ?
C52 C53 1.39 . ?
C53 C54 1.39 . ?
C54 C55 1.39 . ?
C55 C56 1.39 . ?
C61 C66 1.26(5) . ?
C61 C62 1.55(7) . ?
C62 C63 1.37(7) . ?
C63 C64 1.37(8) . ?
C64 C65 1.30(7) . ?
C65 C66 1.50(5) . ?
